data_7057700
loop_
_publ_author_name
'Wu, Dong-Fang'
'Shen, Hai-Yun'
'Chu, Xiao-Ya'
'Chang, Wen-Ju'
'Zhao, Li-Hua'
'Duan, Yao-Yao'
'Chen, Huan-Huan'
'Cui, Jian-Zhong'
'Gao, Hong-Ling'

_publ_section_title
;
 Modulating the magnetization dynamics of four phenoxo-O bridged Dy2
 complexes based on a Schiff base derived from 8-hydroxyquinoline
;
_journal_issue 20
_journal_name_full 'New Journal of Chemistry'
_journal_page_first 16836
_journal_paper_doi 10.1039/C8NJ02888E
_journal_volume 42
_journal_year 2018
_chemical_formula_moiety 'C26 H18 Dy F3 N4 O5, 2(C H4 O)'
_chemical_formula_sum 'C28 H26 Dy F3 N4 O7'
_chemical_formula_weight 750.03
_space_group_crystal_system monoclinic
_space_group_IT_number 14
_space_group_name_Hall '-P 2yn'
_space_group_name_H-M_alt 'P 1 21/n 1'
_symmetry_space_group_name_Hall '-P 2yn'
_symmetry_space_group_name_H-M 'P 1 21/n 1'
_atom_sites_solution_hydrogens mixed
_atom_sites_solution_primary direct
_audit_creation_date 2018-04-16
_audit_creation_method
;
Olex2 1.2
(compiled 2018.04.03 svn.r3497 for OlexSys, GUI svn.r5486)
;
_audit_update_record
;
2018-04-16 deposited with the CCDC.
2018-09-03 downloaded from the CCDC.
;
_cell_angle_alpha 90
_cell_angle_beta 90.77(3)
_cell_angle_gamma 90
_cell_formula_units_Z 4
_cell_length_a 12.476(3)
_cell_length_b 17.978(4)
_cell_length_c 13.392(3)
_cell_measurement_reflns_used 8475
_cell_measurement_temperature 113(2)
_cell_measurement_theta_max 27.8944
_cell_measurement_theta_min 1.8963
_cell_volume 3003.5(12)
_computing_cell_refinement crystalclear
_computing_data_collection crystalclear
_computing_data_reduction crystalclear
_computing_molecular_graphics 'Olex2 (Dolomanov et al., 2009)'
_computing_publication_material 'Olex2 (Dolomanov et al., 2009)'
_computing_structure_refinement 'ShelXL (Sheldrick, 2015)'
_computing_structure_solution 'ShelXS (Sheldrick, 2008)'
_diffrn_ambient_temperature 113.15
_diffrn_measured_fraction_theta_full 0.999
_diffrn_measured_fraction_theta_max 0.999
_diffrn_measurement_device_type 'Bruker P4'
_diffrn_measurement_method '\w scans'
_diffrn_radiation_monochromator graphite
_diffrn_radiation_type MoK\a
_diffrn_radiation_wavelength 0.71073
_diffrn_reflns_av_R_equivalents 0.0355
_diffrn_reflns_av_unetI/netI 0.0240
_diffrn_reflns_Laue_measured_fraction_full 0.999
_diffrn_reflns_Laue_measured_fraction_max 0.999
_diffrn_reflns_limit_h_max 14
_diffrn_reflns_limit_h_min -14
_diffrn_reflns_limit_k_max 21
_diffrn_reflns_limit_k_min -21
_diffrn_reflns_limit_l_max 15
_diffrn_reflns_limit_l_min -15
_diffrn_reflns_number 27255
_diffrn_reflns_point_group_measured_fraction_full 0.999
_diffrn_reflns_point_group_measured_fraction_max 0.999
_diffrn_reflns_theta_full 25.013
_diffrn_reflns_theta_max 25.013
_diffrn_reflns_theta_min 1.896
_diffrn_standards_decay_% 0
_diffrn_standards_interval_count 0
_diffrn_standards_interval_time 0
_diffrn_standards_number 0
_exptl_absorpt_coefficient_mu 2.557
_exptl_absorpt_correction_T_max 0.7490
_exptl_absorpt_correction_T_min 0.6288
_exptl_absorpt_correction_type multi-scan
_exptl_absorpt_process_details crystalclear
_exptl_crystal_colour red
_exptl_crystal_colour_primary red
_exptl_crystal_density_diffrn 1.659
_exptl_crystal_density_method 'not measured'
_exptl_crystal_description prism
_exptl_crystal_F_000 1484
_exptl_crystal_size_max 0.2
_exptl_crystal_size_mid 0.18
_exptl_crystal_size_min 0.12
_refine_diff_density_max 1.621
_refine_diff_density_min -1.021
_refine_diff_density_rms 0.240
_refine_ls_extinction_coef 0.0074(3)
_refine_ls_extinction_expression Fc^*^=kFc[1+0.001xFc^2^\l^3^/sin(2\q)]^-1/4^
_refine_ls_extinction_method 'SHELXL-2017/1 (Sheldrick 2017)'
_refine_ls_goodness_of_fit_ref 1.302
_refine_ls_hydrogen_treatment mixed
_refine_ls_matrix_type full
_refine_ls_number_parameters 425
_refine_ls_number_reflns 5290
_refine_ls_number_restraints 81
_refine_ls_restrained_S_all 1.315
_refine_ls_R_factor_all 0.0339
_refine_ls_R_factor_gt 0.0298
_refine_ls_shift/su_max 0.081
_refine_ls_shift/su_mean 0.003
_refine_ls_structure_factor_coef Fsqd
_refine_ls_weighting_details 'w=1/[\s^2^(Fo^2^)+(0.0388P)^2^+2.8989P] where P=(Fo^2^+2Fc^2^)/3'
_refine_ls_weighting_scheme calc
_refine_ls_wR_factor_gt 0.0745
_refine_ls_wR_factor_ref 0.0832
_reflns_Friedel_coverage 0.000
_reflns_number_gt 4990
_reflns_number_total 5290
_reflns_threshold_expression 'I > 2\s(I)'
_cod_data_source_file c8nj02888e2.cif
_cod_data_source_block shelxl
_cod_depositor_comments 'Adding full bibliography for 7057698--7057701.cif.'
_cod_original_cell_volume 3003.7(10)
_cod_database_code 7057700
_shelx_shelxl_version_number 2017/1
_shelx_space_group_comment
;
The symmetry employed for this shelxl refinement is uniquely defined
by the following loop, which should always be used as a source of
symmetry information in preference to the above space-group names.
They are only intended as comments.
;
_shelx_estimated_absorpt_t_max 0.749
_shelx_estimated_absorpt_t_min 0.629
_olex2_refinement_description
;
1. Fixed Uiso
 At 1.2 times of:
  All C(H) groups, All O(H,H) groups
 At 1.5 times of:
  All C(H,H,H) groups, All O(H) groups
2. Restrained distances
 C26-F1 = C26-F2 = C26-F3 = C26-F1' = C26-F2' = C26-F3'
 1.35 with sigma of 0.01
 H5A-H5B
 1.45 with sigma of 0.01
 O5-H5A = O5-H5B
 0.85 with sigma of 0.01
3. Uiso/Uaniso restraints and constraints
F1 \\sim F2 \\sim F3 \\sim F1' \\sim F2' \\sim F3': within 2A with sigma of
0.01 and sigma for terminal atoms of 0.02
Uanis(F1) \\sim Ueq, Uanis(F2) \\sim Ueq, Uanis(F3) \\sim Ueq, Uanis(F1') \\sim
Ueq, Uanis(F2') \\sim Ueq, Uanis(F3') \\sim Ueq: with sigma of 0.01 and sigma
for terminal atoms of 0.02
4. Others
 Sof(F1')=Sof(F2')=Sof(F3')=1-FVAR(1)
 Sof(F1)=Sof(F2)=Sof(F3)=FVAR(1)
5.a Riding coordinates:
 O6(H6), C27(H27A,H27B,H27C)
5.b Aromatic/amide H refined with riding coordinates:
 C3(H3), C4(H4), C5(H5), C7(H7), C8(H8), C10(H10), C13(H13), C14(H14),
 C15(H15), C16(H16), C17(H17), C18(H18), C19(H19), C20(H20), C21(H21), C24(H24)
5.c Idealised Me refined as rotating group:
 C28(H28A,H28B,H28C)
5.d Idealised tetrahedral OH refined as rotating group:
 O7(H7A)
;
_olex2_submission_special_instructions 'No special instructions were received'

loop_
_space_group_symop_operation_xyz
'x, y, z'
'-x+1/2, y+1/2, -z+1/2'
'-x, -y, -z'
'x-1/2, -y-1/2, z-1/2'

loop_
_atom_site_label
_atom_site_type_symbol
_atom_site_fract_x
_atom_site_fract_y
_atom_site_fract_z
_atom_site_U_iso_or_equiv
_atom_site_adp_type
_atom_site_occupancy
_atom_site_site_symmetry_order
_atom_site_calc_flag
_atom_site_refinement_flags_posn
_atom_site_refinement_flags_adp
_atom_site_refinement_flags_occupancy
_atom_site_disorder_assembly
_atom_site_disorder_group
Dy1 Dy 0.63778(2) 0.00673(2) 0.56347(2) 0.01737(10) Uani 1 1 d . . . . .
F1 F 0.7837(5) 0.0157(2) 0.9533(4) 0.0687(17) Uani 0.820(8) 1 d D U P A 1
F2 F 0.6948(4) -0.0833(4) 0.9423(5) 0.088(2) Uani 0.820(8) 1 d D U P A 1
F3 F 0.8294(4) -0.0673(4) 0.8510(3) 0.0768(19) Uani 0.820(8) 1 d D U P A 1
F1' F 0.723(2) -0.0151(15) 0.9824(8) 0.068(5) Uani 0.180(8) 1 d D U P A 2
F2' F 0.746(2) -0.1082(6) 0.8899(19) 0.071(5) Uani 0.180(8) 1 d D U P A 2
F3' F 0.8464(10) -0.0132(17) 0.876(2) 0.081(6) Uani 0.180(8) 1 d D U P A 2
O1 O 0.49095(19) -0.07236(14) 0.53393(19) 0.0176(5) Uani 1 1 d . . . . .
O2 O 0.7531(2) 0.10430(15) 0.6029(2) 0.0268(6) Uani 1 1 d . . . . .
O3 O 0.5369(2) 0.08007(15) 0.67246(19) 0.0248(6) Uani 1 1 d . . . . .
O4 O 0.6736(2) -0.03486(16) 0.7260(2) 0.0274(6) Uani 1 1 d . . . . .
N1 N 0.6887(3) -0.12528(17) 0.5488(2) 0.0210(7) Uani 1 1 d . . . . .
N2 N 0.8350(3) -0.0232(2) 0.5799(3) 0.0241(7) Uani 1 1 d . . . . .
N3 N 0.9065(3) 0.0325(2) 0.6055(3) 0.0261(7) Uani 1 1 d . . . . .
N4 N 1.0227(4) 0.2899(3) 0.7162(3) 0.0524(13) Uani 1 1 d . . . . .
C1 C 0.6087(3) -0.1756(2) 0.5400(3) 0.0205(8) Uani 1 1 d . . . . .
C2 C 0.5016(3) -0.1460(2) 0.5343(3) 0.0192(8) Uani 1 1 d . . . . .
C3 C 0.4185(3) -0.1963(2) 0.5292(3) 0.0241(9) Uani 1 1 d . . . . .
H3 H 0.346912 -0.178420 0.525295 0.029 Uiso 1 1 calc R . . . .
C4 C 0.4367(4) -0.2734(2) 0.5295(3) 0.0313(10) Uani 1 1 d . . . . .
H4 H 0.377180 -0.306338 0.526190 0.038 Uiso 1 1 calc R . . . .
C5 C 0.5389(4) -0.3025(2) 0.5345(3) 0.0310(10) Uani 1 1 d . . . . .
H5 H 0.549683 -0.354837 0.533603 0.037 Uiso 1 1 calc R . . . .
C6 C 0.6273(3) -0.2537(2) 0.5409(3) 0.0272(9) Uani 1 1 d . . . . .
C7 C 0.7350(4) -0.2767(2) 0.5505(3) 0.0330(10) Uani 1 1 d . . . . .
H7 H 0.751974 -0.328208 0.549910 0.040 Uiso 1 1 calc R . . . .
C8 C 0.8151(3) -0.2253(2) 0.5606(3) 0.0320(10) Uani 1 1 d . . . . .
H8 H 0.887378 -0.241160 0.568365 0.038 Uiso 1 1 calc R . . . .
C9 C 0.7905(3) -0.1491(2) 0.5596(3) 0.0259(9) Uani 1 1 d . . . . .
C10 C 0.8689(3) -0.0907(2) 0.5768(3) 0.0273(9) Uani 1 1 d . . . . .
H10 H 0.942874 -0.101989 0.585514 0.033 Uiso 1 1 calc R . . . .
C11 C 0.8533(3) 0.0957(2) 0.6167(3) 0.0256(9) Uani 1 1 d . . . . .
C12 C 0.9149(4) 0.1621(2) 0.6517(3) 0.0298(10) Uani 1 1 d . . . . .
C13 C 1.0267(4) 0.1655(3) 0.6523(3) 0.0396(11) Uani 1 1 d . . . . .
H13 H 1.068198 0.124351 0.630864 0.047 Uiso 1 1 calc R . . . .
C14 C 1.0756(5) 0.2304(3) 0.6850(4) 0.0511(15) Uani 1 1 d . . . . .
H14 H 1.151676 0.232376 0.685204 0.061 Uiso 1 1 calc R . . . .
C15 C 0.9159(5) 0.2864(3) 0.7159(3) 0.0422(12) Uani 1 1 d . . . . .
H15 H 0.876825 0.328419 0.738500 0.051 Uiso 1 1 calc R . . . .
C16 C 0.8594(4) 0.2241(2) 0.6842(3) 0.0344(10) Uani 1 1 d . . . . .
H16 H 0.783262 0.223952 0.684754 0.041 Uiso 1 1 calc R . . . .
C17 C 0.4583(4) 0.2199(2) 0.7278(3) 0.0346(10) Uani 1 1 d . . . . .
H17 H 0.484326 0.216261 0.661667 0.041 Uiso 1 1 calc R . . . .
C18 C 0.4015(4) 0.2823(3) 0.7567(4) 0.0470(13) Uani 1 1 d . . . . .
H18 H 0.391627 0.322203 0.711043 0.056 Uiso 1 1 calc R . . . .
C19 C 0.3589(4) 0.2870(3) 0.8512(4) 0.0409(12) Uani 1 1 d . . . . .
H19 H 0.318459 0.329367 0.870049 0.049 Uiso 1 1 calc R . . . .
C20 C 0.3756(4) 0.2296(3) 0.9179(4) 0.0360(11) Uani 1 1 d . . . . .
H20 H 0.345868 0.232175 0.982757 0.043 Uiso 1 1 calc R . . . .
C21 C 0.4355(3) 0.1681(2) 0.8907(3) 0.0290(9) Uani 1 1 d . . . . .
H21 H 0.447988 0.129408 0.937787 0.035 Uiso 1 1 calc R . . . .
C22 C 0.4775(3) 0.1623(2) 0.7956(3) 0.0258(9) Uani 1 1 d . . . . .
C23 C 0.5435(3) 0.0975(2) 0.7630(3) 0.0254(9) Uani 1 1 d . . . . .
C24 C 0.6107(3) 0.0609(2) 0.8332(3) 0.0283(9) Uani 1 1 d . . . . .
H24 H 0.614372 0.079128 0.899737 0.034 Uiso 1 1 calc R . . . .
C25 C 0.6710(4) -0.0003(2) 0.8082(3) 0.0257(9) Uani 1 1 d . . . . .
C26 C 0.7448(3) -0.0339(2) 0.8882(3) 0.0333(10) Uani 1 1 d D . . . .
O6 O 0.0992(3) 0.9857(2) 0.6839(3) 0.0484(10) Uani 1 1 d . . . . .
H6 H 0.041156 0.997751 0.655850 0.073 Uiso 1 1 d R . . . .
C27 C 0.0937(6) 1.0011(4) 0.7872(5) 0.071(2) Uani 1 1 d . . . . .
H27A H 0.101117 1.054755 0.798253 0.107 Uiso 1 1 d R . . . .
H27B H 0.151776 0.974875 0.822393 0.107 Uiso 1 1 d R . . . .
H27C H 0.024506 0.984285 0.812713 0.107 Uiso 1 1 d R . . . .
O7 O 0.1136(4) 0.4262(3) 0.7429(3) 0.0743(15) Uani 1 1 d . . . . .
H7A H 0.098325 0.380725 0.745253 0.111 Uiso 1 1 calc GR . . . .
C28 C 0.1269(4) 0.4473(3) 0.6447(4) 0.0487(13) Uani 1 1 d . . . . .
H28A H 0.147292 0.499874 0.642059 0.073 Uiso 1 1 calc GR . . . .
H28B H 0.059530 0.439918 0.607526 0.073 Uiso 1 1 calc GR . . . .
H28C H 0.183336 0.416994 0.614710 0.073 Uiso 1 1 calc GR . . . .
O5 O 0.7067(2) 0.01379(17) 0.4022(2) 0.0285(7) Uani 1 1 d D . . . .
H5A H 0.7703(13) 0.008(2) 0.381(3) 0.034 Uiso 1 1 d DR . . . .
H5B H 0.660(2) 0.028(3) 0.359(2) 0.034 Uiso 1 1 d DR . . . .

loop_
_atom_site_aniso_label
_atom_site_aniso_U_11
_atom_site_aniso_U_22
_atom_site_aniso_U_33
_atom_site_aniso_U_23
_atom_site_aniso_U_13
_atom_site_aniso_U_12
Dy1 0.01746(14) 0.01878(13) 0.01586(13) -0.00179(6) -0.00051(8) 0.00213(6)
F1 0.087(4) 0.054(3) 0.063(3) -0.013(2) -0.052(3) 0.007(2)
F2 0.070(3) 0.114(4) 0.079(4) 0.073(3) -0.023(3) -0.030(3)
F3 0.060(3) 0.135(5) 0.035(2) -0.006(3) -0.007(2) 0.063(3)
F1' 0.080(10) 0.079(10) 0.043(9) 0.002(8) -0.025(8) 0.009(9)
F2' 0.075(10) 0.079(10) 0.059(10) 0.015(8) -0.037(8) 0.025(8)
F3' 0.070(10) 0.100(11) 0.074(10) 0.019(9) -0.019(9) 0.013(9)
O1 0.0161(13) 0.0183(13) 0.0183(13) -0.0001(10) 0.0010(10) 0.0022(10)
O2 0.0215(16) 0.0262(15) 0.0327(16) -0.0040(12) -0.0047(12) 0.0005(11)
O3 0.0290(16) 0.0276(15) 0.0180(14) -0.0061(11) 0.0039(11) 0.0040(12)
O4 0.0357(17) 0.0264(15) 0.0200(15) -0.0016(12) -0.0016(12) 0.0037(13)
N1 0.0194(18) 0.0245(17) 0.0191(17) -0.0017(13) -0.0014(13) 0.0035(13)
N2 0.0199(18) 0.0292(18) 0.0233(18) -0.0003(14) -0.0010(14) -0.0003(14)
N3 0.0204(18) 0.0303(19) 0.0276(19) -0.0017(15) -0.0042(14) -0.0026(15)
N4 0.078(4) 0.050(3) 0.029(2) -0.005(2) -0.004(2) -0.033(3)
C1 0.023(2) 0.0219(19) 0.0165(19) -0.0012(15) -0.0006(15) 0.0023(16)
C2 0.022(2) 0.0223(19) 0.0132(18) 0.0019(15) -0.0003(15) 0.0027(15)
C3 0.020(2) 0.028(2) 0.024(2) 0.0046(16) -0.0001(16) -0.0001(16)
C4 0.035(3) 0.026(2) 0.032(2) 0.0021(18) 0.0032(19) -0.0082(18)
C5 0.036(3) 0.020(2) 0.037(2) 0.0018(17) 0.002(2) 0.0014(18)
C6 0.033(2) 0.022(2) 0.026(2) 0.0018(16) 0.0017(18) 0.0061(17)
C7 0.037(3) 0.022(2) 0.040(3) -0.0016(18) 0.000(2) 0.0088(18)
C8 0.022(2) 0.032(2) 0.043(3) 0.0003(19) 0.0004(19) 0.0121(18)
C9 0.024(2) 0.030(2) 0.024(2) -0.0025(17) 0.0006(17) 0.0066(17)
C10 0.020(2) 0.032(2) 0.031(2) -0.0023(18) -0.0011(17) 0.0036(17)
C11 0.028(2) 0.032(2) 0.016(2) 0.0024(16) -0.0046(17) -0.0053(18)
C12 0.038(3) 0.035(2) 0.016(2) 0.0037(17) -0.0046(18) -0.0092(19)
C13 0.035(3) 0.052(3) 0.032(3) -0.002(2) 0.001(2) -0.017(2)
C14 0.048(3) 0.068(4) 0.038(3) -0.005(3) 0.001(2) -0.034(3)
C15 0.065(4) 0.034(3) 0.027(2) -0.0036(19) -0.001(2) -0.012(2)
C16 0.047(3) 0.033(2) 0.024(2) -0.0015(18) -0.003(2) -0.007(2)
C17 0.044(3) 0.031(2) 0.029(2) -0.0033(19) 0.011(2) 0.010(2)
C18 0.056(3) 0.037(3) 0.048(3) 0.001(2) 0.014(3) 0.014(2)
C19 0.039(3) 0.034(3) 0.051(3) -0.014(2) 0.015(2) 0.004(2)
C20 0.031(3) 0.041(3) 0.036(3) -0.014(2) 0.010(2) -0.003(2)
C21 0.028(2) 0.034(2) 0.025(2) -0.0080(18) 0.0044(18) -0.0036(18)
C22 0.023(2) 0.029(2) 0.025(2) -0.0077(17) 0.0044(17) -0.0040(17)
C23 0.029(2) 0.023(2) 0.024(2) -0.0048(16) 0.0071(17) -0.0051(17)
C24 0.032(2) 0.033(2) 0.020(2) -0.0055(17) -0.0009(17) -0.0021(18)
C25 0.025(2) 0.031(2) 0.021(2) 0.0032(16) 0.0002(17) -0.0071(16)
C26 0.037(3) 0.041(3) 0.022(2) 0.0010(19) -0.0023(19) 0.000(2)
O6 0.0174(17) 0.079(3) 0.048(2) 0.0070(19) 0.0006(15) 0.0050(16)
C27 0.048(4) 0.126(7) 0.041(4) 0.017(3) 0.001(3) 0.014(3)
O7 0.113(4) 0.079(3) 0.031(2) -0.0123(19) 0.003(2) -0.066(3)
C28 0.047(3) 0.056(3) 0.044(3) -0.005(2) 0.005(2) -0.005(3)
O5 0.0182(15) 0.0477(18) 0.0197(15) 0.0060(13) 0.0032(12) 0.0098(13)

loop_
_atom_type_symbol
_atom_type_description
_atom_type_scat_dispersion_real
_atom_type_scat_dispersion_imag
_atom_type_scat_source
C C 0.0033 0.0016 'International Tables Vol C Tables 4.2.6.8 and 6.1.1.4'
H H 0.0000 0.0000 'International Tables Vol C Tables 4.2.6.8 and 6.1.1.4'
Dy Dy -0.1892 4.4098 'International Tables Vol C Tables 4.2.6.8 and 6.1.1.4'
F F 0.0171 0.0103 'International Tables Vol C Tables 4.2.6.8 and 6.1.1.4'
N N 0.0061 0.0033 'International Tables Vol C Tables 4.2.6.8 and 6.1.1.4'
O O 0.0106 0.0060 'International Tables Vol C Tables 4.2.6.8 and 6.1.1.4'

loop_
_geom_angle_atom_site_label_1
_geom_angle_atom_site_label_2
_geom_angle_atom_site_label_3
_geom_angle
_geom_angle_site_symmetry_1
_geom_angle_site_symmetry_3
O1 Dy1 Dy1 36.08(6) . 3_656
O1 Dy1 Dy1 35.70(6) 3_656 3_656
O1 Dy1 O1 71.78(10) . 3_656
O1 Dy1 N1 127.52(9) 3_656 .
O1 Dy1 N1 66.73(10) . .
O1 Dy1 N2 143.73(10) 3_656 .
O1 Dy1 N2 129.99(10) . .
O2 Dy1 Dy1 134.32(7) . 3_656
O2 Dy1 O1 99.31(9) . 3_656
O2 Dy1 O1 166.91(9) . .
O2 Dy1 O3 76.70(10) . .
O2 Dy1 O4 85.43(10) . .
O2 Dy1 N1 125.82(10) . .
O2 Dy1 N2 62.73(10) . .
O2 Dy1 O5 86.24(11) . .
O3 Dy1 Dy1 79.95(7) . 3_656
O3 Dy1 O1 91.23(9) . .
O3 Dy1 O1 72.39(9) . 3_656
O3 Dy1 N1 137.01(10) . .
O3 Dy1 N2 126.57(11) . .
O4 Dy1 Dy1 123.58(8) . 3_656
O4 Dy1 O1 142.27(9) . 3_656
O4 Dy1 O1 95.85(10) . .
O4 Dy1 O3 72.42(10) . .
O4 Dy1 N1 73.73(10) . .
O4 Dy1 N2 71.17(11) . .
O4 Dy1 O5 143.97(10) . .
N1 Dy1 Dy1 97.75(7) . 3_656
N1 Dy1 N2 63.26(11) . .
N2 Dy1 Dy1 153.47(8) . 3_656
O5 Dy1 Dy1 86.13(8) . 3_656
O5 Dy1 O1 99.96(10) . .
O5 Dy1 O1 73.71(10) . 3_656
O5 Dy1 O3 138.68(10) . .
O5 Dy1 N1 83.15(11) . .
O5 Dy1 N2 73.86(11) . .
Dy1 O1 Dy1 108.22(10) . 3_656
C2 O1 Dy1 121.6(2) . .
C2 O1 Dy1 124.3(2) . 3_656
C11 O2 Dy1 123.1(3) . .
C23 O3 Dy1 135.5(3) . .
C25 O4 Dy1 130.3(3) . .
C1 N1 Dy1 117.4(2) . .
C9 N1 Dy1 122.8(3) . .
C9 N1 C1 119.4(3) . .
N3 N2 Dy1 119.5(3) . .
C10 N2 Dy1 121.3(3) . .
C10 N2 N3 118.7(4) . .
C11 N3 N2 109.1(3) . .
C14 N4 C15 117.5(4) . .
N1 C1 C2 116.1(3) . .
N1 C1 C6 122.6(4) . .
C6 C1 C2 121.2(4) . .
O1 C2 C1 117.5(3) . .
O1 C2 C3 125.4(3) . .
C3 C2 C1 117.2(3) . .
C2 C3 H3 119.1 . .
C2 C3 C4 121.8(4) . .
C4 C3 H3 119.1 . .
C3 C4 H4 119.2 . .
C5 C4 C3 121.6(4) . .
C5 C4 H4 119.2 . .
C4 C5 H5 120.4 . .
C4 C5 C6 119.2(4) . .
C6 C5 H5 120.4 . .
C5 C6 C1 119.1(4) . .
C7 C6 C1 116.5(4) . .
C7 C6 C5 124.5(4) . .
C6 C7 H7 119.8 . .
C8 C7 C6 120.4(4) . .
C8 C7 H7 119.8 . .
C7 C8 H8 120.0 . .
C7 C8 C9 120.0(4) . .
C9 C8 H8 120.0 . .
N1 C9 C8 121.1(4) . .
N1 C9 C10 114.9(4) . .
C8 C9 C10 123.9(4) . .
N2 C10 C9 117.8(4) . .
N2 C10 H10 121.1 . .
C9 C10 H10 121.1 . .
O2 C11 N3 125.5(4) . .
O2 C11 C12 116.8(4) . .
N3 C11 C12 117.7(4) . .
C13 C12 C11 123.2(4) . .
C16 C12 C11 119.0(4) . .
C16 C12 C13 117.8(4) . .
C12 C13 H13 120.8 . .
C14 C13 C12 118.3(5) . .
C14 C13 H13 120.8 . .
N4 C14 C13 124.1(5) . .
N4 C14 H14 118.0 . .
C13 C14 H14 118.0 . .
N4 C15 H15 118.6 . .
N4 C15 C16 122.8(5) . .
C16 C15 H15 118.6 . .
C12 C16 C15 119.5(5) . .
C12 C16 H16 120.3 . .
C15 C16 H16 120.3 . .
C18 C17 H17 119.9 . .
C18 C17 C22 120.2(4) . .
C22 C17 H17 119.9 . .
C17 C18 H18 119.7 . .
C19 C18 C17 120.7(5) . .
C19 C18 H18 119.7 . .
C18 C19 H19 120.3 . .
C20 C19 C18 119.4(4) . .
C20 C19 H19 120.3 . .
C19 C20 H20 119.9 . .
C19 C20 C21 120.3(4) . .
C21 C20 H20 119.9 . .
C20 C21 H21 119.6 . .
C20 C21 C22 120.9(4) . .
C22 C21 H21 119.6 . .
C17 C22 C23 118.6(4) . .
C21 C22 C17 118.5(4) . .
C21 C22 C23 122.9(4) . .
O3 C23 C22 116.7(4) . .
O3 C23 C24 123.9(4) . .
C24 C23 C22 119.5(4) . .
C23 C24 H24 118.9 . .
C25 C24 C23 122.1(4) . .
C25 C24 H24 118.9 . .
O4 C25 C24 128.6(4) . .
O4 C25 C26 113.2(4) . .
C24 C25 C26 118.2(4) . .
F1 C26 C25 113.9(4) . .
F2 C26 F1 105.3(5) . .
F2 C26 F3 106.8(5) . .
F2 C26 C25 111.7(4) . .
F3 C26 F1 105.4(5) . .
F3 C26 C25 113.2(4) . .
F1' C26 C25 115.8(10) . .
F2' C26 F1' 103.7(15) . .
F2' C26 C25 114.4(9) . .
F3' C26 F1' 104.4(18) . .
F3' C26 F2' 105.9(16) . .
F3' C26 C25 111.7(11) . .
C27 O6 H6 109.5 . .
O6 C27 H27A 109.5 . .
O6 C27 H27B 109.3 . .
O6 C27 H27C 109.6 . .
H27A C27 H27B 109.5 . .
H27A C27 H27C 109.5 . .
H27B C27 H27C 109.5 . .
C28 O7 H7A 109.5 . .
O7 C28 H28A 109.5 . .
O7 C28 H28B 109.5 . .
O7 C28 H28C 109.5 . .
H28A C28 H28B 109.5 . .
H28A C28 H28C 109.5 . .
H28B C28 H28C 109.5 . .
Dy1 O5 H5A 131(3) . .
Dy1 O5 H5B 112(3) . .
H5A O5 H5B 116.6(19) . .

loop_
_geom_bond_atom_site_label_1
_geom_bond_atom_site_label_2
_geom_bond_distance
_geom_bond_site_symmetry_2
Dy1 Dy1 3.8223(11) 3_656
Dy1 O1 2.370(2) 3_656
Dy1 O1 2.348(3) .
Dy1 O2 2.325(3) .
Dy1 O3 2.346(3) .
Dy1 O4 2.338(3) .
Dy1 N1 2.465(3) .
Dy1 N2 2.526(3) .
Dy1 O5 2.339(3) .
F1 C26 1.333(5) .
F2 C26 1.309(5) .
F3 C26 1.319(5) .
F1' C26 1.337(10) .
F2' C26 1.335(10) .
F3' C26 1.333(10) .
O1 C2 1.330(4) .
O2 C11 1.271(5) .
O3 C23 1.254(5) .
O4 C25 1.266(5) .
N1 C1 1.352(5) .
N1 C9 1.346(5) .
N2 N3 1.381(5) .
N2 C10 1.286(5) .
N3 C11 1.326(5) .
N4 C14 1.327(8) .
N4 C15 1.335(7) .
C1 C2 1.439(5) .
C1 C6 1.423(5) .
C2 C3 1.377(5) .
C3 H3 0.9500 .
C3 C4 1.405(6) .
C4 H4 0.9500 .
C4 C5 1.379(6) .
C5 H5 0.9500 .
C5 C6 1.411(6) .
C6 C7 1.410(6) .
C7 H7 0.9500 .
C7 C8 1.366(6) .
C8 H8 0.9500 .
C8 C9 1.405(6) .
C9 C10 1.451(6) .
C10 H10 0.9500 .
C11 C12 1.492(6) .
C12 C13 1.396(6) .
C12 C16 1.386(6) .
C13 H13 0.9500 .
C13 C14 1.384(7) .
C14 H14 0.9500 .
C15 H15 0.9500 .
C15 C16 1.387(6) .
C16 H16 0.9500 .
C17 H17 0.9500 .
C17 C18 1.385(6) .
C17 C22 1.396(6) .
C18 H18 0.9500 .
C18 C19 1.382(7) .
C19 H19 0.9500 .
C19 C20 1.379(7) .
C20 H20 0.9500 .
C20 C21 1.386(6) .
C21 H21 0.9500 .
C21 C22 1.388(6) .
C22 C23 1.494(6) .
C23 C24 1.414(6) .
C24 H24 0.9500 .
C24 C25 1.376(6) .
C25 C26 1.527(6) .
O6 H6 0.8400 .
O6 C27 1.414(8) .
C27 H27A 0.9800 .
C27 H27B 0.9800 .
C27 H27C 0.9801 .
O7 H7A 0.8400 .
O7 C28 1.381(6) .
C28 H28A 0.9800 .
C28 H28B 0.9800 .
C28 H28C 0.9800 .
O5 H5A 0.850(10) .
O5 H5B 0.849(10) .

loop_
_geom_hbond_atom_site_label_D
_geom_hbond_atom_site_label_H
_geom_hbond_atom_site_label_A
_geom_hbond_distance_DH
_geom_hbond_distance_HA
_geom_hbond_distance_DA
_geom_hbond_angle_DHA
_geom_hbond_site_symmetry_A
_geom_hbond_publ_flag
O7 H7A N4 0.84 1.92 2.722(6) 158.4 1_455 yes
O5 H5A O6 0.850(10) 1.862(15) 2.696(5) 166(4) 3_666 yes
O5 H5B O7 0.849(10) 1.85(2) 2.645(5) 155(4) 4_665 yes

loop_
_geom_torsion_atom_site_label_1
_geom_torsion_atom_site_label_2
_geom_torsion_atom_site_label_3
_geom_torsion_atom_site_label_4
_geom_torsion
_geom_torsion_site_symmetry_1
Dy1 O1 C2 C1 -8.2(4) .
Dy1 O1 C2 C1 141.7(3) 3_656
Dy1 O1 C2 C3 172.1(3) .
Dy1 O1 C2 C3 -38.0(5) 3_656
Dy1 O2 C11 N3 4.0(6) .
Dy1 O2 C11 C12 -173.9(2) .
Dy1 O3 C23 C22 164.0(3) .
Dy1 O3 C23 C24 -14.3(6) .
Dy1 O4 C25 C24 27.0(6) .
Dy1 O4 C25 C26 -154.0(3) .
Dy1 N1 C1 C2 3.4(4) .
Dy1 N1 C1 C6 -173.6(3) .
Dy1 N1 C9 C8 173.6(3) .
Dy1 N1 C9 C10 -2.2(5) .
Dy1 N2 N3 C11 -0.4(4) .
Dy1 N2 C10 C9 2.4(5) .
O1 C2 C3 C4 179.7(4) .
O2 C11 C12 C13 -167.7(4) .
O2 C11 C12 C16 11.6(6) .
O3 C23 C24 C25 -3.6(7) .
O4 C25 C26 F1 149.5(5) .
O4 C25 C26 F2 -91.4(6) .
O4 C25 C26 F3 29.2(6) .
O4 C25 C26 F1' -160.9(15) .
O4 C25 C26 F2' -40.3(17) .
O4 C25 C26 F3' 79.9(17) .
N1 C1 C2 O1 2.8(5) .
N1 C1 C2 C3 -177.5(3) .
N1 C1 C6 C5 178.0(4) .
N1 C1 C6 C7 -0.8(6) .
N1 C9 C10 N2 -0.2(6) .
N2 N3 C11 O2 -2.2(6) .
N2 N3 C11 C12 175.7(3) .
N3 N2 C10 C9 174.0(3) .
N3 C11 C12 C13 14.2(6) .
N3 C11 C12 C16 -166.5(4) .
N4 C15 C16 C12 0.4(7) .
C1 N1 C9 C8 0.7(6) .
C1 N1 C9 C10 -175.1(3) .
C1 C2 C3 C4 0.0(6) .
C1 C6 C7 C8 1.5(6) .
C2 C1 C6 C5 1.1(6) .
C2 C1 C6 C7 -177.7(4) .
C2 C3 C4 C5 -0.3(7) .
C3 C4 C5 C6 1.0(7) .
C4 C5 C6 C1 -1.3(6) .
C4 C5 C6 C7 177.3(4) .
C5 C6 C7 C8 -177.1(4) .
C6 C1 C2 O1 179.9(3) .
C6 C1 C2 C3 -0.4(6) .
C6 C7 C8 C9 -1.2(7) .
C7 C8 C9 N1 0.1(7) .
C7 C8 C9 C10 175.5(4) .
C8 C9 C10 N2 -175.8(4) .
C9 N1 C1 C2 176.7(3) .
C9 N1 C1 C6 -0.3(6) .
C10 N2 N3 C11 -172.1(4) .
C11 C12 C13 C14 179.1(4) .
C11 C12 C16 C15 -179.4(4) .
C12 C13 C14 N4 0.1(8) .
C13 C12 C16 C15 -0.1(6) .
C14 N4 C15 C16 -0.5(7) .
C15 N4 C14 C13 0.2(8) .
C16 C12 C13 C14 -0.2(6) .
C17 C18 C19 C20 1.5(8) .
C17 C22 C23 O3 -31.9(6) .
C17 C22 C23 C24 146.5(4) .
C18 C17 C22 C21 2.1(7) .
C18 C17 C22 C23 -177.2(4) .
C18 C19 C20 C21 0.7(7) .
C19 C20 C21 C22 -1.5(7) .
C20 C21 C22 C17 0.1(6) .
C20 C21 C22 C23 179.4(4) .
C21 C22 C23 O3 148.8(4) .
C21 C22 C23 C24 -32.8(6) .
C22 C17 C18 C19 -2.9(8) .
C22 C23 C24 C25 178.2(4) .
C23 C24 C25 O4 -3.6(7) .
C23 C24 C25 C26 177.4(4) .
C24 C25 C26 F1 -31.4(6) .
C24 C25 C26 F2 87.7(6) .
C24 C25 C26 F3 -151.7(5) .
C24 C25 C26 F1' 18.3(16) .
C24 C25 C26 F2' 138.8(16) .
C24 C25 C26 F3' -101.0(17) .
